data_2007262
loop_
_publ_author_name
'Govindasamy, L.'
'Velmurugan, D.'
'Ravikumar, K.'
'Mohanakrishnan, A.K.'

_publ_section_title
;
 (3-Bromo-1-phenylsulfonyl-2-indolyl)methyl Benzoate
;
_journal_issue 5
_journal_name_full 'Acta Crystallographica Section C'
_journal_page_first 635
_journal_page_last 637
_journal_paper_doi 10.1107/S0108270197016995
_journal_volume 54
_journal_year 1998
_chemical_formula_sum 'C22 H16 Br N O4 S'
_chemical_formula_weight 470.33
_chemical_name_systematic
;
 ?
;
_space_group_IT_number 14
_symmetry_cell_setting monoclinic
_symmetry_space_group_name_Hall '-P 2ybc'
_symmetry_space_group_name_H-M 'P 1 21/c 1'
_audit_creation_method SHELXL
_cell_angle_alpha 90.00
_cell_angle_beta 95.9910(10)
_cell_angle_gamma 90.00
_cell_formula_units_Z 4
_cell_length_a 9.012(2)
_cell_length_b 13.492(2)
_cell_length_c 16.808(2)
_cell_measurement_reflns_used 25
_cell_measurement_temperature 273(2)
_cell_measurement_theta_max 22
_cell_measurement_theta_min 5
_cell_volume 2032.5(6)
_computing_cell_refinement P3
_computing_data_collection 'P3 (Siemens, 1994)'
_computing_data_reduction 'SHELXTl-Plus (Sheldrick, 1991)'
_computing_molecular_graphics 'ZORTEP (Zolani, 1995)'
_computing_publication_material 'PARST (Nardelli, 1983)'
_computing_structure_refinement 'SHELXL93 (Sheldrick, 1993)'
_computing_structure_solution 'SHELXS86 (Sheldrick, 1990)'
_diffrn_ambient_temperature 273(2)
_diffrn_measurement_device 'Siemens R3m/V diffractometer'
_diffrn_measurement_method \w/2\q
_diffrn_radiation_monochromator graphite
_diffrn_radiation_source 'fine-focus sealed tube'
_diffrn_radiation_type MoK\a
_diffrn_radiation_wavelength 0.71073
_diffrn_reflns_av_R_equivalents 0.041
_diffrn_reflns_av_sigmaI/netI 0.055
_diffrn_reflns_limit_h_max 9
_diffrn_reflns_limit_h_min 0
_diffrn_reflns_limit_k_max 14
_diffrn_reflns_limit_k_min 0
_diffrn_reflns_limit_l_max 18
_diffrn_reflns_limit_l_min -18
_diffrn_reflns_number 2836
_diffrn_reflns_theta_max 22.55
_diffrn_reflns_theta_min 1.94
_diffrn_standards_decay_% >1
_diffrn_standards_interval_count 200
_diffrn_standards_number 2
_exptl_absorpt_coefficient_mu 2.154
_exptl_absorpt_correction_type none
_exptl_crystal_colour colourless
_exptl_crystal_density_diffrn 1.537
_exptl_crystal_density_meas ?
_exptl_crystal_description prism
_exptl_crystal_F_000 952
_exptl_crystal_size_max 0.55
_exptl_crystal_size_mid 0.40
_exptl_crystal_size_min 0.37
_refine_diff_density_max 0.531
_refine_diff_density_min -0.521
_refine_ls_extinction_coef 0.0017(5)
_refine_ls_extinction_method SHELXL93_(Sheldrick,_1993)
_refine_ls_goodness_of_fit_all 1.069
_refine_ls_goodness_of_fit_obs 1.125
_refine_ls_hydrogen_treatment H_atoms_riding
_refine_ls_matrix_type fullcycle
_refine_ls_number_parameters 263
_refine_ls_number_reflns 2638
_refine_ls_number_restraints 0
_refine_ls_restrained_S_all 1.069
_refine_ls_restrained_S_obs 1.125
_refine_ls_R_factor_all 0.0909
_refine_ls_R_factor_obs .0509
_refine_ls_shift/esd_max 0.000
_refine_ls_shift/esd_mean 0.000
_refine_ls_structure_factor_coef Fsqd
_refine_ls_weighting_details 'w = 1/[\s^2^(Fo^2^)+(0.0419P)^2^+5.3546P] where P=(Fo^2^+2Fc^2^)/3'
_refine_ls_weighting_scheme calc
_refine_ls_wR_factor_all 0.1311
_refine_ls_wR_factor_obs .1101
_reflns_number_observed 1767
_reflns_number_total 2638
_reflns_observed_criterion >2sigma(I)
_cod_data_source_file pt1045.cif
_cod_data_source_block dv06
_cod_depositor_comments
;
The following automatic conversions were performed:
'_symmetry_cell_setting' value 'Monoclinic' changed to 'monoclinic'
according to '/home/saulius/struct/CIF-dictionaries/cif_core.dic'
dictionary named 'cif_core.dic' version 2.4.1 from 2010-06-29.

Automatic conversion script
Id: cif_fix_enum 1527 2010-12-29 10:47:43Z saulius 

The following automatic conversions were performed:

'_symmetry_cell_setting' value 'Monoclinic' changed to 'monoclinic'
according to /home/saulius/struct/CIF-dictionaries/cif_core.dic
dictionary named 'cif_core.dic' version 2.4.1 from 2010-06-29.

Automatic conversion script
Id: cif_fix_values 1715 2011-07-08 13:25:40Z adriana 

The following automatic conversions were performed:

'_exptl_crystal_density_meas' value 'not measured' was changed to '?'
- the value is perceived as not measured.

Automatic conversion script
Id: cif_fix_values 3008 2015-01-20 13:52:24Z robertas 

The following automatic conversions were performed:

'_refine_ls_weighting_scheme' value 'calc w =
1/[\s^2^(Fo^2^)+(0.0419P)^2^+5.3546P] where P=(Fo^2^+2Fc^2^)/3' was
changed to 'calc'. New tag '_refine_ls_weighting_details' was
created. The value of the new tag was set to 'w =
1/[\s^2^(Fo^2^)+(0.0419P)^2^+5.3546P] where P=(Fo^2^+2Fc^2^)/3'.

Automatic conversion script
Id: cif_fix_values 3143 2015-03-26 13:38:13Z robertas 
;
_cod_original_sg_symbol_H-M 'P 21/c'
_cod_database_code 2007262

loop_
_symmetry_equiv_pos_as_xyz
'x, y, z'
'-x, y+1/2, -z+1/2'
'-x, -y, -z'
'x, -y-1/2, z-1/2'

loop_
_atom_site_aniso_label
_atom_site_aniso_U_11
_atom_site_aniso_U_22
_atom_site_aniso_U_33
_atom_site_aniso_U_12
_atom_site_aniso_U_13
_atom_site_aniso_U_23
N1 .036(3) .042(3) .039(3) .006(3) .007(3) .003(3)
C2 .033(4) .041(4) .051(5) .001(3) .003(3) -.002(3)
C3 .033(4) .036(4) .068(5) .001(3) .006(3) .008(4)
C4 .035(4) .046(4) .081(6) -.003(3) -.005(4) -.001(4)
C5 .047(5) .061(5) .074(6) -.015(4) -.005(4) -.003(5)
C6 .065(5) .047(4) .072(6) -.008(4) .003(4) -.015(4)
C7 .046(4) .044(4) .066(5) .002(3) .002(4) -.003(4)
C8 .031(4) .039(4) .067(5) .000(3) .002(3) .007(4)
C9 .030(4) .042(4) .049(4) -.006(3) .000(3) .002(4)
S10 .0307(9) .0522(11) .0545(12) .0083(8) .0002(8) .0069(9)
O11 .051(3) .044(3) .075(4) .016(2) .002(3) .008(2)
O12 .036(3) .083(4) .048(3) .006(2) -.008(2) -.003(3)
C13 .024(3) .052(4) .055(5) .003(3) .000(3) -.001(4)
C14 .074(5) .052(5) .066(6) -.005(4) .014(4) -.004(4)
C15 .087(6) .053(5) .089(7) -.002(4) .016(5) .008(5)
C16 .058(5) .077(6) .063(6) -.004(4) .002(4) .015(5)
C17 .046(4) .071(6) .062(5) -.010(4) -.004(4) -.001(5)
C18 .037(4) .044(4) .063(5) -.005(3) -.001(4) -.001(4)
C19 .044(4) .047(4) .063(5) -.003(3) .016(4) .003(4)
O20 .047(3) .045(3) .056(3) -.005(2) -.002(2) -.001(2)
C21 .057(5) .037(4) .060(5) -.001(4) -.002(4) -.013(4)
O22 .103(4) .061(3) .046(3) -.020(3) -.013(3) .004(3)
C23 .038(4) .040(4) .057(5) .004(3) -.001(3) -.007(4)
C24 .047(4) .056(5) .071(5) .006(4) -.002(4) -.014(4)
C25 .041(5) .071(6) .090(7) -.007(4) .001(5) -.027(5)
C26 .062(6) .059(5) .095(7) -.012(4) .025(5) -.015(5)
C27 .075(6) .055(5) .080(6) -.004(4) .013(5) .010(5)
C28 .045(4) .052(4) .069(5) .000(4) -.001(4) -.002(4)
Br .0459(5) .0538(5) .1147(8) .0117(4) .0174(4) -.0058(5)

loop_
_atom_site_label
_atom_site_fract_x
_atom_site_fract_y
_atom_site_fract_z
_atom_site_U_iso_or_equiv
_atom_site_thermal_displace_type
_atom_site_calc_flag
_atom_site_refinement_flags
_atom_site_occupancy
_atom_site_disorder_group
_atom_site_type_symbol
N1 .0828(5) .2683(4) .3652(3) .0388(13) Uani d . 1 . N
C2 .1505(7) .1881(5) .3277(4) .042(2) Uani d . 1 . C
C3 .2922(7) .1808(5) .3612(4) .046(2) Uani d . 1 . C
C4 .4496(7) .2813(5) .4742(5) .055(2) Uani d . 1 . C
H4 .5382(7) .2460(5) .4736(5) .066 Uiso calc R 1 . H
C5 .4413(8) .3604(6) .5247(5) .062(2) Uani d . 1 . C
H5 .5262(8) .3804(6) .5568(5) .074 Uiso calc R 1 . H
C6 .3085(8) .4112(5) .5286(5) .061(2) Uani d . 1 . C
H6 .3050(8) .4629(5) .5650(5) .074 Uiso calc R 1 . H
C7 .1806(8) .3866(5) .4793(4) .052(2) Uani d . 1 . C
H7 .0923(8) .4219(5) .4809(4) .063 Uiso calc R 1 . H
C8 .3223(7) .2540(5) .4232(4) .046(2) Uani d . 1 . C
C9 .1896(6) .3075(5) .4278(4) .040(2) Uani d . 1 . C
S10 -.1017(2) .28458(13) .36894(11) .0461(5) Uani d . 1 . S
O11 -.1213(5) .3878(3) .3831(3) .0573(13) Uani d . 1 . O
O12 -.1740(5) .2390(4) .2975(3) .0568(13) Uani d . 1 . O
C13 -.1443(6) .2178(5) .4541(4) .044(2) Uani d . 1 . C
C14 -.1685(8) .1165(5) .4479(5) .064(2) Uani d . 1 . C
H14 -.1603(8) .0839(5) .3998(5) .076 Uiso calc R 1 . H
C15 -.2048(9) .0646(6) .5135(6) .076(2) Uani d . 1 . C
H15 -.2213(9) -.0033(6) .5096(6) .091 Uiso calc R 1 . H
C16 -.2172(8) .1130(6) .5861(5) .066(2) Uani d . 1 . C
H16 -.2419(8) .0775(6) .6302(5) .080 Uiso calc R 1 . H
C17 -.1927(7) .2131(6) .5916(5) .060(2) Uani d . 1 . C
H17 -.2007(7) .2454(6) .6399(5) .072 Uiso calc R 1 . H
C18 -.1562(7) .2666(5) .5262(4) .049(2) Uani d . 1 . C
H18 -.1397(7) .3346(5) .5303(4) .058 Uiso calc R 1 . H
C19 .0824(7) .1346(5) .2545(4) .051(2) Uani d . 1 . C
H19A .0243(7) .1806(5) .2195(4) .061 Uiso calc R 1 . H
H19B .1606(7) .1074(5) .2255(4) .061 Uiso calc R 1 . H
O20 -.0130(5) .0551(3) .2779(3) .0499(12) Uani d . 1 . O
C21 -.1266(8) .0296(5) .2211(5) .052(2) Uani d . 1 . C
O22 -.1474(6) .0664(4) .1566(3) .071(2) Uani d . 1 . O
C23 -.2261(7) -.0464(5) .2544(4) .045(2) Uani d . 1 . C
C24 -.3655(8) -.0627(5) .2109(5) .058(2) Uani d . 1 . C
H24 -.3924(8) -.0287(5) .1634(5) .070 Uiso calc R 1 . H
C25 -.4626(8) -.1303(6) .2398(6) .068(2) Uani d . 1 . C
H25 -.5563(8) -.1400(6) .2122(6) .081 Uiso calc R 1 . H
C26 -.4224(9) -.1835(6) .3092(6) .071(2) Uani d . 1 . C
H26 -.4887(9) -.2283(6) .3281(6) .085 Uiso calc R 1 . H
C27 -.2839(9) -.1692(6) .3496(5) .070(2) Uani d . 1 . C
H27 -.2557(9) -.2059(6) .3956(5) .084 Uiso calc R 1 . H
C28 -.1859(8) -.1016(5) .3232(5) .056(2) Uani d . 1 . C
H28 -.0925(8) -.0926(5) .3515(5) .067 Uiso calc R 1 . H
Br .43854(8) .09596(6) .32873(6) .0708(4) Uani d . 1 . Br

loop_
_atom_type_symbol
_atom_type_description
_atom_type_scat_dispersion_real
_atom_type_scat_dispersion_imag
_atom_type_scat_source
C C 0.0033 0.0016 'International Tables Vol C Tables 4.2.6.8 and 6.1.1.4'
H H 0.0000 0.0000 'International Tables Vol C Tables 4.2.6.8 and 6.1.1.4'
N N 0.0061 0.0033 'International Tables Vol C Tables 4.2.6.8 and 6.1.1.4'
O O 0.0106 0.0060 'International Tables Vol C Tables 4.2.6.8 and 6.1.1.4'
S S 0.1246 0.1234 'International Tables Vol C Tables 4.2.6.8 and 6.1.1.4'
Br Br -0.2901 2.4595 'International Tables Vol C Tables 4.2.6.8 and 6.1.1.4'

loop_
_geom_angle_atom_site_label_1
_geom_angle_atom_site_label_2
_geom_angle_atom_site_label_3
_geom_angle
_geom_angle_publ_flag
C2 N1 C9 108.4(5) yes
C2 N1 S10 125.9(4) yes
C9 N1 S10 120.6(4) yes
C3 C2 N1 107.6(6) yes
C3 C2 C19 126.7(6) yes
N1 C2 C19 124.8(5) yes
C2 C3 C8 110.6(6) yes
C2 C3 Br 126.1(6) yes
C8 C3 Br 123.1(5) yes
C5 C4 C8 119.1(7) ?
C5 C4 H4 120.4(4) ?
C8 C4 H4 120.4(4) ?
C4 C5 C6 121.2(7) ?
C4 C5 H5 119.4(4) ?
C6 C5 H5 119.4(4) ?
C7 C6 C5 121.3(7) ?
C7 C6 H6 119.3(4) ?
C5 C6 H6 119.3(4) ?
C9 C7 C6 117.4(6) ?
C9 C7 H7 121.3(4) ?
C6 C7 H7 121.3(4) ?
C4 C8 C9 118.4(6) ?
C4 C8 C3 134.4(6) ?
C9 C8 C3 107.2(5) ?
C7 C9 C8 122.5(6) ?
C7 C9 N1 131.2(6) yes
C8 C9 N1 106.1(5) yes
O11 S10 O12 120.1(3) yes
O11 S10 N1 105.8(3) yes
O12 S10 N1 106.0(3) yes
O11 S10 C13 108.8(3) yes
O12 S10 C13 109.9(3) yes
N1 S10 C13 105.2(3) yes
C14 C13 C18 120.4(7) ?
C14 C13 S10 119.2(6) yes
C18 C13 S10 120.4(5) yes
C15 C14 C13 119.4(7) ?
C15 C14 H14 120.3(5) ?
C13 C14 H14 120.3(5) ?
C14 C15 C16 120.7(8) ?
C14 C15 H15 119.7(5) ?
C16 C15 H15 119.7(5) ?
C17 C16 C15 119.5(8) ?
C17 C16 H16 120.2(5) ?
C15 C16 H16 120.2(5) ?
C16 C17 C18 120.7(8) ?
C16 C17 H17 119.7(5) ?
C18 C17 H17 119.7(4) ?
C17 C18 C13 119.4(7) ?
C17 C18 H18 120.3(5) ?
C13 C18 H18 120.3(4) ?
O20 C19 C2 109.6(5) no
O20 C19 H19A 109.8(3) ?
C2 C19 H19A 109.8(4) ?
O20 C19 H19B 109.8(3) ?
C2 C19 H19B 109.8(3) ?
H19A C19 H19B 108.2 ?
C21 O20 C19 114.7(5) no
O22 C21 O20 124.5(7) no
O22 C21 C23 125.3(7) no
O20 C21 C23 110.1(7) no
C28 C23 C24 119.3(7) ?
C28 C23 C21 124.0(6) ?
C24 C23 C21 116.7(7) ?
C25 C24 C23 119.0(7) ?
C25 C24 H24 120.5(5) ?
C23 C24 H24 120.5(5) ?
C24 C25 C26 121.2(7) ?
C24 C25 H25 119.4(5) ?
C26 C25 H25 119.4(5) ?
C27 C26 C25 119.3(8) ?
C27 C26 H26 120.4(5) ?
C25 C26 H26 120.4(5) ?
C26 C27 C28 121.0(8) ?
C26 C27 H27 119.5(5) ?
C28 C27 H27 119.5(5) ?
C27 C28 C23 120.2(7) ?
C27 C28 H28 119.9(5) ?
C23 C28 H28 119.9(4) ?

loop_
_geom_bond_atom_site_label_1
_geom_bond_atom_site_label_2
_geom_bond_site_symmetry_2
_geom_bond_distance
_geom_bond_publ_flag
N1 C2 . 1.422(8) yes
N1 C9 . 1.450(8) yes
N1 S10 . 1.685(5) yes
C2 C3 . 1.344(8) yes
C2 C19 . 1.501(9) yes
C3 C8 . 1.441(9) yes
C3 Br . 1.871(6) yes
C4 C5 . 1.371(10) no
C4 C8 . 1.407(9) no
C4 H4 . .93 ?
C5 C6 . 1.387(10) no
C5 H5 . .93 ?
C6 C7 . 1.388(10) no
C6 H6 . .93 ?
C7 C9 . 1.381(9) no
C7 H7 . .93 ?
C8 C9 . 1.406(8) no
S10 O11 . 1.427(5) yes
S10 O12 . 1.443(5) yes
S10 C13 . 1.767(7) yes
C13 C14 . 1.386(9) no
C13 C18 . 1.392(9) no
C14 C15 . 1.374(10) no
C14 H14 . .93 ?
C15 C16 . 1.398(11) no
C15 H15 . .93 ?
C16 C17 . 1.370(10) no
C16 H16 . .93 ?
C17 C18 . 1.384(9) no
C17 H17 . .93 ?
C18 H18 . .93 ?
C19 O20 . 1.454(7) no
C19 H19A . .97 ?
C19 H19B . .97 ?
O20 C21 . 1.369(8) no
C21 O22 . 1.190(8) no
C21 C23 . 1.507(10) no
C23 C28 . 1.392(9) no
C23 C24 . 1.404(9) no
C24 C25 . 1.386(10) no
C24 H24 . .93 ?
C25 C26 . 1.384(11) no
C25 H25 . .93 ?
C26 C27 . 1.372(11) no
C26 H26 . .93 ?
C27 C28 . 1.376(10) no
C27 H27 . .93 ?
C28 H28 . .93 ?

loop_
_geom_hbond_atom_site_label_D
_geom_hbond_atom_site_label_H
_geom_hbond_atom_site_label_A
_geom_hbond_site_symmetry_A
_geom_hbond_distance_DH
_geom_hbond_distance_HA
_geom_hbond_distance_DA
_geom_hbond_angle_DHA
_geom_hbond_publ_flag
C14 H14 O20 1_555 0.930 2.584 3.413(9) 148.7 yes
C18 H18 O22 4_566 0.930 2.515 3.138(8) 124.6 yes
C17 H17 O12 4_566 0.930 2.643 3.507(8) 154.7 yes

loop_
_geom_torsion_atom_site_label_1
_geom_torsion_atom_site_label_2
_geom_torsion_atom_site_label_3
_geom_torsion_atom_site_label_4
_geom_torsion
_geom_torsion_publ_flag
C9 N1 C2 C3 -3.1(7) no
S10 N1 C2 C3 -157.7(5) no
C9 N1 C2 C19 -173.3(6) no
S10 N1 C2 C19 32.1(9) no
N1 C2 C3 C8 1.4(7) no
C19 C2 C3 C8 171.3(6) no
N1 C2 C3 Br -173.9(4) no
C19 C2 C3 Br -4.0(10) no
C8 C4 C5 C6 2.6(11) ?
C4 C5 C6 C7 -2.7(12) ?
C5 C6 C7 C9 1.9(11) ?
C5 C4 C8 C9 -1.8(10) ?
C5 C4 C8 C3 176.2(7) ?
C2 C3 C8 C4 -177.3(7) ?
Br C3 C8 C4 -1.8(11) no
C2 C3 C8 C9 0.9(8) ?
Br C3 C8 C9 176.3(4) no
C6 C7 C9 C8 -1.1(10) ?
C6 C7 C9 N1 -174.3(6) no
C4 C8 C9 C7 1.1(10) ?
C3 C8 C9 C7 -177.4(6) ?
C4 C8 C9 N1 175.8(6) no
C3 C8 C9 N1 -2.7(7) no
C2 N1 C9 C7 177.6(7) no
S10 N1 C9 C7 -26.2(9) no
C2 N1 C9 C8 3.6(7) no
S10 N1 C9 C8 159.8(4) no
C2 N1 S10 O11 -158.1(5) no
C9 N1 S10 O11 50.1(5) no
C2 N1 S10 O12 -29.6(6) no
C9 N1 S10 O12 178.7(4) no
C2 N1 S10 C13 86.8(6) no
C9 N1 S10 C13 -65.0(5) no
O11 S10 C13 C14 164.5(5) no
O12 S10 C13 C14 31.2(6) no
N1 S10 C13 C14 -82.4(6) no
O11 S10 C13 C18 -14.3(6) no
O12 S10 C13 C18 -147.5(5) no
N1 S10 C13 C18 98.8(5) no
C18 C13 C14 C15 0.2(11) ?
S10 C13 C14 C15 -178.6(6) no
C13 C14 C15 C16 -0.1(12) ?
C14 C15 C16 C17 -0.1(12) ?
C15 C16 C17 C18 0.1(11) ?
C16 C17 C18 C13 0.0(10) ?
C14 C13 C18 C17 -0.1(10) ?
S10 C13 C18 C17 178.6(5) no
C3 C2 C19 O20 105.0(7) ?
N1 C2 C19 O20 -86.8(7) no
C2 C19 O20 C21 153.3(5) ?
C19 O20 C21 O22 1.4(10) ?
C19 O20 C21 C23 -174.8(5) ?
O22 C21 C23 C28 167.6(7) ?
O20 C21 C23 C28 -16.3(9) ?
O22 C21 C23 C24 -10.8(10) ?
O20 C21 C23 C24 165.4(6) ?
C28 C23 C24 C25 2.9(10) ?
C21 C23 C24 C25 -178.6(6) ?
C23 C24 C25 C26 -1.8(11) ?
C24 C25 C26 C27 -0.3(12) ?
C25 C26 C27 C28 1.4(12) ?
C26 C27 C28 C23 -0.3(12) ?
C24 C23 C28 C27 -1.9(10) ?
C21 C23 C28 C27 179.8(6) ?

loop_
_cod_related_entry_id
_cod_related_entry_database
_cod_related_entry_code
1 ChemSpider 21137089
